data_2017162
loop_
_publ_author_name
'Wang, Xiaowu'
'Nie, Wanli'
'Ge, Fang'
'Borzov, Maxim V.'

_publ_section_title
;
 Two 18\=e Ti^IV^ \h^5^-Cp-tris(<i>sec</i>-amido)-type complexes
 derived from 1<i>H</i>-imidazol-2-yl side-chain functionalized
 cyclopentadienes
;
_journal_coeditor_code BG3099
_journal_issue 7
_journal_name_full 'Acta Crystallographica Section C'
_journal_page_first m255
_journal_page_last m259
_journal_paper_doi 10.1107/S010827010902112X
_journal_volume 65
_journal_year 2009
_chemical_formula_iupac '[Ti (C4 H10 N)2 (C15 H12 N2)]'
_chemical_formula_moiety 'C23 H32 N4 Ti'
_chemical_formula_sum 'C23 H32 N4 Ti'
_chemical_formula_weight 412.43
_chemical_name_systematic
;(<i>SR</i>)-{2-[(\h^5^-cyclopentadienyl)(phenyl)methyl]-1<i>H</i>-
imidazolyl-\k<i>N</i>}bis(<i>N</i>,<i>N</i>-diethylamido-
\k<i>N</i>)titanium(IV)
;
_space_group_IT_number 2
_symmetry_cell_setting triclinic
_symmetry_space_group_name_Hall '-P 1'
_symmetry_space_group_name_H-M 'P -1'
_atom_sites_solution_hydrogens geom
_atom_sites_solution_primary direct
_atom_sites_solution_secondary difmap
_audit_creation_method SHELXL-97
_cell_angle_alpha 89.362(2)
_cell_angle_beta 76.965(2)
_cell_angle_gamma 72.161(2)
_cell_formula_units_Z 4
_cell_length_a 9.7472(15)
_cell_length_b 14.469(2)
_cell_length_c 18.006(3)
_cell_measurement_reflns_used 3373
_cell_measurement_temperature 293(2)
_cell_measurement_theta_max 24.028
_cell_measurement_theta_min 2.327
_cell_volume 2350.4(6)
_computing_cell_refinement 'SAINT (Bruker, 2007)'
_computing_data_collection 'APEX2 (Bruker, 2007)'
_computing_data_reduction 'SAINT (Bruker, 2007)'
_computing_molecular_graphics
;
SHELXL97 (Sheldrick, 2008), OLEX2 (Dolomanov <i>et al.</i>,
2009)
;
_computing_publication_material
;
SHELXL97 (Sheldrick, 2008), OLEX2 (Dolomanov <i>et al.</i>,
2009)
;
_computing_structure_refinement 'SHELXL97 (Sheldrick, 2008)'
_computing_structure_solution 'SHELXS97 (Sheldrick, 2008)'
_diffrn_ambient_temperature 293(2)
_diffrn_detector_area_resol_mean 8.333
_diffrn_measured_fraction_theta_full 0.983
_diffrn_measured_fraction_theta_max 0.983
_diffrn_measurement_device_type 'Bruker SMART APEX'
_diffrn_measurement_method '\f and \w scans'
_diffrn_radiation_monochromator graphite
_diffrn_radiation_source 'fine-focus sealed tube'
_diffrn_radiation_type MoK\a
_diffrn_radiation_wavelength 0.71073
_diffrn_reflns_av_R_equivalents 0.0223
_diffrn_reflns_av_sigmaI/netI 0.0514
_diffrn_reflns_limit_h_max 11
_diffrn_reflns_limit_h_min -11
_diffrn_reflns_limit_k_max 17
_diffrn_reflns_limit_k_min -17
_diffrn_reflns_limit_l_max 21
_diffrn_reflns_limit_l_min -17
_diffrn_reflns_number 11818
_diffrn_reflns_theta_full 25.00
_diffrn_reflns_theta_max 25.00
_diffrn_reflns_theta_min 1.94
_diffrn_standards_number 0
_exptl_absorpt_coefficient_mu 0.378
_exptl_absorpt_correction_T_max 0.9385
_exptl_absorpt_correction_T_min 0.8634
_exptl_absorpt_correction_type multi-scan
_exptl_absorpt_process_details '(SADABS; Sheldrick,1996)'
_exptl_crystal_colour yellow
_exptl_crystal_density_diffrn 1.166
_exptl_crystal_density_method 'not measured'
_exptl_crystal_description block
_exptl_crystal_F_000 880
_exptl_crystal_size_max 0.40
_exptl_crystal_size_mid 0.29
_exptl_crystal_size_min 0.17
_refine_diff_density_max 0.234
_refine_diff_density_min -0.272
_refine_ls_extinction_coef 0.0036(6)
_refine_ls_extinction_expression Fc^*^=kFc[1+0.001xFc^2^\l^3^/sin(2\q)]^-1/4^
_refine_ls_extinction_method SHELXL
_refine_ls_goodness_of_fit_ref 1.002
_refine_ls_hydrogen_treatment constr
_refine_ls_matrix_type full
_refine_ls_number_parameters 506
_refine_ls_number_reflns 8157
_refine_ls_number_restraints 16
_refine_ls_restrained_S_all 1.002
_refine_ls_R_factor_all 0.0699
_refine_ls_R_factor_gt 0.0413
_refine_ls_shift/su_max 0.001
_refine_ls_shift/su_mean 0.000
_refine_ls_structure_factor_coef Fsqd
_refine_ls_weighting_details 'calc w=1/[\s^2^(Fo^2^)+(0.0633P)^2^] where P=(Fo^2^+2Fc^2^)/3'
_refine_ls_weighting_scheme calc
_refine_ls_wR_factor_gt 0.1075
_refine_ls_wR_factor_ref 0.1157
_reflns_number_gt 5573
_reflns_number_total 8157
_reflns_threshold_expression I>2\s(I)
_cod_data_source_file bg3099.cif
_cod_data_source_block II
_cod_database_code 2017162
_cod_database_fobs_code 2017162

loop_
_symmetry_equiv_pos_as_xyz
'x, y, z'
'-x, -y, -z'

loop_
_atom_site_type_symbol
_atom_site_label
_atom_site_fract_x
_atom_site_fract_y
_atom_site_fract_z
_atom_site_U_iso_or_equiv
_atom_site_adp_type
_atom_site_calc_flag
_atom_site_refinement_flags
_atom_site_occupancy
_atom_site_disorder_assembly
_atom_site_disorder_group
Ti Ti1A 0.15633(4) 0.67894(3) 0.61786(2) 0.04333(14) Uani d . 1 . .
N N1A -0.0134(2) 0.61844(13) 0.63052(10) 0.0480(5) Uani d . 1 . .
C C1A 0.0083(2) 0.52369(16) 0.60921(12) 0.0453(5) Uani d . 1 . .
C C2A -0.1602(3) 0.65071(19) 0.66906(14) 0.0596(7) Uani d . 1 . .
H H2A -0.2118 0.7132 0.6910 0.072 Uiso calc R 1 . .
C C3A -0.2164(3) 0.5761(2) 0.66958(15) 0.0636(7) Uani d . 1 . .
H H3A -0.3135 0.5793 0.6925 0.076 Uiso calc R 1 . .
N N2A -0.1091(2) 0.49460(15) 0.63130(12) 0.0585(5) Uani d . 1 . .
C C4A 0.1567(2) 0.46302(16) 0.56185(13) 0.0471(6) Uani d . 1 . .
H H4A 0.1418 0.4454 0.5125 0.057 Uiso calc R 1 . .
C C11A 0.2568(2) 0.52667(15) 0.54695(12) 0.0460(6) Uani d . 1 . .
C C12A 0.3610(2) 0.53300(16) 0.58772(13) 0.0489(6) Uani d . 1 . .
H H12A 0.3918 0.4921 0.6250 0.059 Uiso calc R 1 . .
C C13A 0.4103(3) 0.61179(18) 0.56239(15) 0.0556(6) Uani d U 1 . .
H H13A 0.4776 0.6333 0.5809 0.067 Uiso calc R 1 . .
C C14A 0.3413(3) 0.65219(18) 0.50479(15) 0.0605(7) Uani d U 1 . .
H H14A 0.3555 0.7049 0.4776 0.073 Uiso calc R 1 . .
C C15A 0.2467(3) 0.60014(17) 0.49464(13) 0.0539(6) Uani d . 1 . .
H H15A 0.1875 0.6120 0.4595 0.065 Uiso calc R 1 . .
C C41A 0.2247(3) 0.36973(16) 0.59696(15) 0.0532(6) Uani d . 1 . .
C C42A 0.2175(3) 0.3661(2) 0.67390(17) 0.0688(7) Uani d U 1 . .
H H42A 0.1640 0.4214 0.7060 0.083 Uiso calc R 1 . .
C C43A 0.2886(4) 0.2813(3) 0.7049(2) 0.0951(10) Uani d U 1 . .
H H43A 0.2845 0.2803 0.7570 0.114 Uiso calc R 1 . .
C C44A 0.3645(4) 0.1992(3) 0.6580(3) 0.1152(15) Uani d U 1 . .
H H44A 0.4111 0.1421 0.6785 0.138 Uiso calc R 1 . .
C C45A 0.3725(4) 0.2005(2) 0.5817(3) 0.1111(14) Uani d U 1 . .
H H45A 0.4253 0.1445 0.5502 0.133 Uiso calc R 1 . .
C C46A 0.3014(3) 0.28568(19) 0.55042(19) 0.0805(9) Uani d U 1 . .
H H46A 0.3056 0.2860 0.4983 0.097 Uiso calc R 1 . .
N N3A 0.2005(2) 0.68298(12) 0.71425(10) 0.0465(5) Uani d . 1 . .
C C23A 0.3274(3) 0.64985(18) 0.74900(15) 0.0620(7) Uani d . 1 . .
H H23A 0.4075 0.6022 0.7139 0.074 Uiso calc R 1 . .
H H23B 0.2998 0.6177 0.7950 0.074 Uiso calc R 1 . .
C C24A 0.3826(4) 0.7304(2) 0.76918(19) 0.0918(10) Uani d . 1 . .
H H24C 0.4644 0.7041 0.7927 0.138 Uiso calc R 1 . .
H H24B 0.3042 0.7778 0.8041 0.138 Uiso calc R 1 . .
H H24A 0.4146 0.7607 0.7237 0.138 Uiso calc R 1 . .
C C21A 0.0612(3) 0.73064(17) 0.77058(14) 0.0570(7) Uani d . 1 . .
H H21A -0.0138 0.7641 0.7437 0.068 Uiso calc R 1 . .
H H21B 0.0767 0.7792 0.8017 0.068 Uiso calc R 1 . .
C C22A 0.0041(4) 0.6604(2) 0.82266(16) 0.0882(10) Uani d . 1 . .
H H22C -0.0882 0.6954 0.8568 0.132 Uiso calc R 1 . .
H H22B 0.0752 0.6297 0.8517 0.132 Uiso calc R 1 . .
H H22A -0.0108 0.6117 0.7923 0.132 Uiso calc R 1 . .
N N4A 0.0746(2) 0.81233(14) 0.59961(11) 0.0590(6) Uani d U 1 . .
C C33A 0.0962(3) 0.89538(18) 0.63562(17) 0.0777(9) Uani d . 1 . .
H H33B 0.0904 0.8852 0.6894 0.093 Uiso calc R 1 . .
H H33A 0.0164 0.9536 0.6318 0.093 Uiso calc R 1 . .
C C34A 0.2436(4) 0.9115(2) 0.6001(2) 0.1176(13) Uani d . 1 . .
H H34C 0.2510 0.9668 0.6260 0.176 Uiso calc R 1 . .
H H34A 0.2494 0.9230 0.5471 0.176 Uiso calc R 1 . .
H H34B 0.3233 0.8549 0.6050 0.176 Uiso calc R 1 . .
C C31A 0.0142(4) 0.8369(2) 0.53199(17) 0.0904(10) Uani d U 1 . .
H H31A 0.0314 0.7774 0.5021 0.109 Uiso calc R 1 . .
H H31B 0.0670 0.8760 0.5008 0.109 Uiso calc R 1 . .
C C32A -0.1491(4) 0.8917(3) 0.5507(2) 0.1224(14) Uani d . 1 . .
H H32A -0.1817 0.9062 0.5042 0.184 Uiso calc R 1 . .
H H32C -0.1670 0.9513 0.5796 0.184 Uiso calc R 1 . .
H H32B -0.2026 0.8527 0.5801 0.184 Uiso calc R 1 . .
Ti Ti1B 0.81277(4) 0.24648(3) 0.88912(2) 0.04305(14) Uani d . 1 . .
N N1B 0.9843(2) 0.11871(13) 0.87309(11) 0.0487(5) Uani d . 1 . .
C C1B 0.9676(3) 0.03174(15) 0.89605(13) 0.0467(6) Uani d . 1 . .
C C2B 1.1310(3) 0.09459(18) 0.83527(15) 0.0629(7) Uani d . 1 . .
H H2B 1.1793 0.1374 0.8119 0.075 Uiso calc R 1 . .
C C3B 1.1924(3) -0.00230(19) 0.83805(16) 0.0689(8) Uani d . 1 . .
H H3B 1.2913 -0.0366 0.8171 0.083 Uiso calc R 1 . .
N N2B 1.0886(2) -0.04326(14) 0.87609(12) 0.0607(6) Uani d . 1 . .
C C4B 0.8187(3) 0.02712(15) 0.93926(13) 0.0491(6) Uani d . 1 . .
H H4B 0.8308 -0.0050 0.9866 0.059 Uiso calc R 1 . .
C C11B 0.7182(3) 0.13064(16) 0.95992(13) 0.0486(6) Uani d . 1 . .
C C12B 0.6083(3) 0.18375(17) 0.92398(15) 0.0557(6) Uani d . 1 . .
H H12B 0.5726 0.1587 0.8877 0.067 Uiso calc R 1 . .
C C13B 0.5608(3) 0.28188(18) 0.95202(16) 0.0634(7) Uani d . 1 . .
H H13B 0.4902 0.3330 0.9367 0.076 Uiso calc R 1 . .
C C14B 0.6389(3) 0.28832(18) 1.00703(15) 0.0636(7) Uani d . 1 . .
H H14B 0.6281 0.3444 1.0355 0.076 Uiso calc R 1 . .
C C15B 0.7357(3) 0.19627(17) 1.01187(13) 0.0539(6) Uani d . 1 . .
H H15B 0.8011 0.1806 1.0439 0.065 Uiso calc R 1 . .
C C41B 0.7533(3) -0.02936(16) 0.89457(15) 0.0541(7) Uani d . 1 . .
C C42B 0.7662(3) -0.0204(2) 0.81773(17) 0.0704(8) Uani d U 1 . .
H H42B 0.8209 0.0179 0.7924 0.084 Uiso calc R 1 . .
C C43B 0.6993(3) -0.0673(3) 0.7771(2) 0.0955(11) Uani d U 1 . .
H H43B 0.7085 -0.0600 0.7250 0.115 Uiso calc R 1 . .
C C44B 0.6206(4) -0.1236(3) 0.8135(3) 0.1136(15) Uani d U 1 . .
H H44B 0.5762 -0.1555 0.7863 0.136 Uiso calc R 1 . .
C C45B 0.6064(4) -0.1338(3) 0.8888(3) 0.1188(16) Uani d U 1 . .
H H45B 0.5513 -0.1723 0.9135 0.143 Uiso calc R 1 . .
C C46B 0.6733(3) -0.0873(2) 0.93018(19) 0.0878(10) Uani d U 1 . .
H H46B 0.6639 -0.0955 0.9822 0.105 Uiso calc R 1 . .
N N3B 0.7603(2) 0.27211(13) 0.79519(11) 0.0530(5) Uani d . 1 . .
C C23B 0.6289(3) 0.2912(2) 0.76384(18) 0.0759(8) Uani d . 1 . .
H H23D 0.5508 0.2763 0.8011 0.091 Uiso calc R 1 . .
H H23C 0.6526 0.2484 0.7185 0.091 Uiso calc R 1 . .
C C24B 0.5730(4) 0.3952(3) 0.7434(3) 0.1442(19) Uani d . 1 . .
H H24D 0.4880 0.4037 0.7224 0.216 Uiso calc R 1 . .
H H24E 0.6496 0.4102 0.7064 0.216 Uiso calc R 1 . .
H H24F 0.5458 0.4378 0.7884 0.216 Uiso calc R 1 . .
C C21B 0.8963(3) 0.26727(19) 0.73643(14) 0.0645(7) Uani d . 1 . .
H H21D 0.9742 0.2675 0.7617 0.077 Uiso calc R 1 . .
H H21C 0.8769 0.3251 0.7077 0.077 Uiso calc R 1 . .
C C22B 0.9510(4) 0.1775(2) 0.68094(16) 0.0978(11) Uani d . 1 . .
H H22E 1.0355 0.1807 0.6427 0.147 Uiso calc R 1 . .
H H22D 0.8735 0.1755 0.6569 0.147 Uiso calc R 1 . .
H H22F 0.9785 0.1200 0.7084 0.147 Uiso calc R 1 . .
N N4B 0.8981(2) 0.34462(14) 0.90524(12) 0.0558(5) Uani d . 1 . .
C C33B 0.8724(3) 0.43813(18) 0.87006(17) 0.0747(8) Uani d . 1 . .
H H33C 0.8675 0.4284 0.8176 0.090 Uiso calc R 1 . .
H H33D 0.9563 0.4613 0.8689 0.090 Uiso calc R 1 . .
C C34B 0.7325(4) 0.5155(2) 0.9107(2) 0.1150(13) Uani d . 1 . .
H H34E 0.7213 0.5740 0.8839 0.172 Uiso calc R 1 . .
H H34F 0.7385 0.5283 0.9619 0.172 Uiso calc R 1 . .
H H34D 0.6487 0.4932 0.9122 0.172 Uiso calc R 1 . .
C C31B 0.9688(4) 0.3404(2) 0.96917(17) 0.0833(9) Uani d . 1 . .
H H31C 0.9554 0.2863 0.9992 0.100 Uiso calc R 1 . .
H H31D 0.9195 0.3996 1.0017 0.100 Uiso calc R 1 . .
C C32B 1.1326(4) 0.3284(3) 0.9451(2) 0.1199(14) Uani d . 1 . .
H H32F 1.1709 0.3292 0.9897 0.180 Uiso calc R 1 . .
H H32E 1.1473 0.3808 0.9145 0.180 Uiso calc R 1 . .
H H32D 1.1835 0.2676 0.9159 0.180 Uiso calc R 1 . .

loop_
_atom_site_aniso_label
_atom_site_aniso_U_11
_atom_site_aniso_U_22
_atom_site_aniso_U_33
_atom_site_aniso_U_12
_atom_site_aniso_U_13
_atom_site_aniso_U_23
Ti1A 0.0454(3) 0.0406(2) 0.0416(3) -0.01206(18) -0.00720(19) -0.00146(17)
N1A 0.0420(11) 0.0496(11) 0.0506(12) -0.0119(9) -0.0101(9) -0.0026(9)
C1A 0.0487(14) 0.0505(13) 0.0415(13) -0.0171(11) -0.0176(11) 0.0047(10)
C2A 0.0422(14) 0.0621(15) 0.0670(17) -0.0083(12) -0.0085(13) -0.0043(13)
C3A 0.0426(14) 0.0776(18) 0.0704(18) -0.0182(13) -0.0138(13) 0.0075(14)
N2A 0.0498(12) 0.0660(13) 0.0665(14) -0.0248(11) -0.0176(11) 0.0070(11)
C4A 0.0516(14) 0.0501(13) 0.0430(13) -0.0194(11) -0.0125(11) -0.0042(10)
C11A 0.0469(14) 0.0474(12) 0.0382(13) -0.0130(10) -0.0006(11) -0.0077(10)
C12A 0.0420(13) 0.0465(13) 0.0515(14) -0.0080(10) -0.0049(11) -0.0065(11)
C13A 0.0453(14) 0.0592(15) 0.0595(16) -0.0198(12) -0.0011(12) -0.0121(12)
C14A 0.0671(17) 0.0545(14) 0.0539(16) -0.0267(13) 0.0088(14) -0.0044(12)
C15A 0.0646(16) 0.0565(14) 0.0372(13) -0.0199(12) -0.0033(12) -0.0018(11)
C41A 0.0471(14) 0.0492(13) 0.0666(17) -0.0211(11) -0.0112(13) 0.0040(12)
C42A 0.0652(18) 0.0715(18) 0.077(2) -0.0258(14) -0.0260(16) 0.0172(15)
C43A 0.087(2) 0.101(3) 0.118(3) -0.044(2) -0.046(2) 0.051(2)
C44A 0.072(2) 0.081(2) 0.195(4) -0.0247(19) -0.037(3) 0.058(3)
C45A 0.085(2) 0.0525(18) 0.171(4) -0.0120(16) 0.007(3) 0.005(2)
C46A 0.075(2) 0.0537(16) 0.102(2) -0.0226(14) 0.0057(17) -0.0054(15)
N3A 0.0484(11) 0.0438(10) 0.0453(11) -0.0094(8) -0.0137(9) -0.0033(8)
C23A 0.0622(17) 0.0611(15) 0.0630(17) -0.0129(13) -0.0236(14) -0.0030(13)
C24A 0.085(2) 0.086(2) 0.112(3) -0.0204(17) -0.047(2) -0.0270(19)
C21A 0.0548(15) 0.0602(15) 0.0503(15) -0.0094(12) -0.0124(12) -0.0075(12)
C22A 0.089(2) 0.115(3) 0.0521(18) -0.0277(19) -0.0048(16) 0.0147(17)
N4A 0.0760(15) 0.0477(11) 0.0485(12) -0.0125(10) -0.0146(11) 0.0060(9)
C33A 0.101(2) 0.0446(14) 0.082(2) -0.0215(15) -0.0128(18) -0.0002(13)
C34A 0.139(3) 0.084(2) 0.141(3) -0.060(2) -0.021(3) 0.013(2)
C31A 0.130(3) 0.0660(18) 0.0630(19) -0.0068(19) -0.0302(19) 0.0149(15)
C32A 0.143(4) 0.103(3) 0.115(3) 0.005(3) -0.079(3) 0.013(2)
Ti1B 0.0437(3) 0.0393(2) 0.0441(3) -0.00882(17) -0.01200(19) 0.00310(17)
N1B 0.0419(11) 0.0469(11) 0.0538(12) -0.0085(8) -0.0117(9) 0.0071(9)
C1B 0.0502(14) 0.0431(12) 0.0464(14) -0.0090(10) -0.0184(11) 0.0032(10)
C2B 0.0444(15) 0.0608(16) 0.0779(19) -0.0136(12) -0.0070(13) 0.0055(13)
C3B 0.0422(15) 0.0627(17) 0.090(2) -0.0036(13) -0.0095(14) -0.0086(15)
N2B 0.0523(13) 0.0469(11) 0.0760(15) -0.0037(10) -0.0174(11) 0.0007(10)
C4B 0.0570(15) 0.0442(12) 0.0439(13) -0.0136(11) -0.0110(11) 0.0102(10)
C11B 0.0481(14) 0.0476(13) 0.0433(13) -0.0123(11) -0.0009(11) 0.0053(11)
C12B 0.0465(14) 0.0553(14) 0.0628(17) -0.0146(12) -0.0096(13) 0.0046(12)
C13B 0.0468(15) 0.0582(15) 0.0726(19) -0.0048(12) -0.0050(14) 0.0030(13)
C14B 0.0649(17) 0.0538(15) 0.0587(17) -0.0130(13) 0.0055(14) -0.0069(12)
C15B 0.0592(16) 0.0553(14) 0.0402(14) -0.0128(12) -0.0050(12) 0.0025(11)
C41B 0.0458(14) 0.0463(13) 0.0644(17) -0.0166(11) 0.0024(12) -0.0040(12)
C42B 0.0697(19) 0.0771(18) 0.072(2) -0.0347(15) -0.0140(15) -0.0034(15)
C43B 0.074(2) 0.116(3) 0.098(3) -0.034(2) -0.0147(19) -0.039(2)
C44B 0.0510(19) 0.113(3) 0.166(4) -0.0312(18) 0.008(2) -0.078(3)
C45B 0.084(3) 0.093(2) 0.168(4) -0.059(2) 0.038(3) -0.044(3)
C46B 0.088(2) 0.0731(19) 0.091(2) -0.0409(17) 0.0234(18) -0.0128(16)
N3B 0.0581(13) 0.0515(11) 0.0572(13) -0.0183(10) -0.0278(11) 0.0144(9)
C23B 0.085(2) 0.0792(19) 0.085(2) -0.0335(16) -0.0542(18) 0.0285(16)
C24B 0.130(3) 0.114(3) 0.240(5) -0.049(3) -0.135(4) 0.100(3)
C21B 0.0800(19) 0.0663(16) 0.0542(16) -0.0276(14) -0.0239(14) 0.0182(13)
C22B 0.125(3) 0.112(3) 0.0551(19) -0.046(2) -0.0056(19) -0.0161(17)
N4B 0.0618(13) 0.0561(12) 0.0551(13) -0.0234(10) -0.0179(11) -0.0008(10)
C33B 0.086(2) 0.0543(16) 0.085(2) -0.0277(15) -0.0142(17) 0.0001(14)
C34B 0.115(3) 0.0562(19) 0.154(4) -0.0103(18) -0.013(3) -0.012(2)
C31B 0.098(2) 0.101(2) 0.069(2) -0.0491(19) -0.0301(18) -0.0025(17)
C32B 0.101(3) 0.173(4) 0.120(3) -0.073(3) -0.053(2) 0.006(3)

loop_
_atom_type_symbol
_atom_type_description
_atom_type_scat_dispersion_real
_atom_type_scat_dispersion_imag
_atom_type_scat_source
C C 0.0033 0.0016 'International Tables Vol C Tables 4.2.6.8 and 6.1.1.4'
H H 0.0000 0.0000 'International Tables Vol C Tables 4.2.6.8 and 6.1.1.4'
N N 0.0061 0.0033 'International Tables Vol C Tables 4.2.6.8 and 6.1.1.4'
Ti Ti 0.2776 0.4457 'International Tables Vol C Tables 4.2.6.8 and 6.1.1.4'

loop_
_geom_angle_atom_site_label_1
_geom_angle_atom_site_label_2
_geom_angle_atom_site_label_3
_geom_angle_site_symmetry_1
_geom_angle_site_symmetry_3
_geom_angle
_geom_angle_publ_flag
N3A Ti1A N4A . . 103.96(8) n
N3A Ti1A N1A . . 107.24(8) n
N4A Ti1A N1A . . 106.57(9) n
N3A Ti1A C14A . . 121.40(9) n
N4A Ti1A C14A . . 92.10(9) n
N1A Ti1A C14A . . 121.46(8) n
N3A Ti1A C13A . . 89.43(9) n
N4A Ti1A C13A . . 114.31(9) n
N1A Ti1A C13A . . 130.34(8) n
C14A Ti1A C13A . . 34.49(9) n
N3A Ti1A C15A . . 143.35(9) n
N4A Ti1A C15A . . 103.97(9) n
N1A Ti1A C15A . . 86.84(8) n
C14A Ti1A C15A . . 34.62(8) n
C13A Ti1A C15A . . 57.43(9) n
N3A Ti1A C11A . . 116.29(8) n
N4A Ti1A C11A . . 138.05(9) n
N1A Ti1A C11A . . 73.33(7) n
C14A Ti1A C11A . . 57.62(8) n
C13A Ti1A C11A . . 57.56(8) n
C15A Ti1A C11A . . 34.65(8) n
N3A Ti1A C12A . . 86.97(8) n
N4A Ti1A C12A . . 147.81(9) n
N1A Ti1A C12A . . 98.57(7) n
C14A Ti1A C12A . . 57.14(9) n
C13A Ti1A C12A . . 34.45(8) n
C15A Ti1A C12A . . 57.09(9) n
C11A Ti1A C12A . . 34.35(8) n
C1A N1A C2A . . 103.30(18) n
C1A N1A Ti1A . . 123.42(14) n
C2A N1A Ti1A . . 132.59(15) n
N2A C1A N1A . . 114.6(2) n
N2A C1A C4A . . 125.6(2) n
N1A C1A C4A . . 119.77(19) n
C3A C2A N1A . . 108.3(2) n
C3A C2A H2A . . 125.8 n
N1A C2A H2A . . 125.8 n
C2A C3A N2A . . 110.2(2) n
C2A C3A H3A . . 124.9 n
N2A C3A H3A . . 124.9 n
C1A N2A C3A . . 103.6(2) n
C1A C4A C41A . . 113.66(19) n
C1A C4A C11A . . 107.73(17) n
C41A C4A C11A . . 112.37(19) n
C1A C4A H4A . . 107.6 n
C41A C4A H4A . . 107.6 n
C11A C4A H4A . . 107.6 n
C12A C11A C15A . . 107.4(2) n
C12A C11A C4A . . 127.6(2) n
C15A C11A C4A . . 124.6(2) n
C12A C11A Ti1A . . 73.39(12) n
C15A C11A Ti1A . . 72.17(12) n
C4A C11A Ti1A . . 113.95(13) n
C13A C12A C11A . . 108.1(2) n
C13A C12A Ti1A . . 71.24(13) n
C11A C12A Ti1A . . 72.26(12) n
C13A C12A H12A . . 126.0 n
C11A C12A H12A . . 126.0 n
Ti1A C12A H12A . . 122.2 n
C14A C13A C12A . . 108.2(2) n
C14A C13A Ti1A . . 72.55(14) n
C12A C13A Ti1A . . 74.31(13) n
C14A C13A H13A . . 125.9 n
C12A C13A H13A . . 125.9 n
Ti1A C13A H13A . . 119.1 n
C13A C14A C15A . . 108.3(2) n
C13A C14A Ti1A . . 72.95(14) n
C15A C14A Ti1A . . 73.35(13) n
C13A C14A H14A . . 125.8 n
C15A C14A H14A . . 125.8 n
Ti1A C14A H14A . . 119.7 n
C14A C15A C11A . . 108.0(2) n
C14A C15A Ti1A . . 72.03(13) n
C11A C15A Ti1A . . 73.18(12) n
C14A C15A H15A . . 126.0 n
C11A C15A H15A . . 126.0 n
Ti1A C15A H15A . . 120.6 n
C42A C41A C46A . . 118.5(3) n
C42A C41A C4A . . 121.9(2) n
C46A C41A C4A . . 119.6(3) n
C41A C42A C43A . . 121.3(3) n
C41A C42A H42A . . 119.3 n
C43A C42A H42A . . 119.3 n
C44A C43A C42A . . 119.4(4) n
C44A C43A H43A . . 120.3 n
C42A C43A H43A . . 120.3 n
C45A C44A C43A . . 120.6(4) n
C45A C44A H44A . . 119.7 n
C43A C44A H44A . . 119.7 n
C44A C45A C46A . . 120.1(4) n
C44A C45A H45A . . 119.9 n
C46A C45A H45A . . 119.9 n
C41A C46A C45A . . 120.1(3) n
C41A C46A H46A . . 119.9 n
C45A C46A H46A . . 119.9 n
C23A N3A C21A . . 112.53(19) n
C23A N3A Ti1A . . 139.26(16) n
C21A N3A Ti1A . . 108.13(15) n
N3A C23A C24A . . 113.7(2) n
N3A C23A H23A . . 108.8 n
C24A C23A H23A . . 108.8 n
N3A C23A H23B . . 108.8 n
C24A C23A H23B . . 108.8 n
H23A C23A H23B . . 107.7 n
C23A C24A H24C . . 109.5 n
C23A C24A H24B . . 109.5 n
H24C C24A H24B . . 109.5 n
C23A C24A H24A . . 109.5 n
H24C C24A H24A . . 109.5 n
H24B C24A H24A . . 109.5 n
N3A C21A C22A . . 113.5(2) n
N3A C21A H21A . . 108.9 n
C22A C21A H21A . . 108.9 n
N3A C21A H21B . . 108.9 n
C22A C21A H21B . . 108.9 n
H21A C21A H21B . . 107.7 n
C21A C22A H22C . . 109.5 n
C21A C22A H22B . . 109.5 n
H22C C22A H22B . . 109.5 n
C21A C22A H22A . . 109.5 n
H22C C22A H22A . . 109.5 n
H22B C22A H22A . . 109.5 n
C31A N4A C33A . . 113.0(2) n
C31A N4A Ti1A . . 119.10(17) n
C33A N4A Ti1A . . 126.21(19) n
N4A C33A C34A . . 113.4(2) n
N4A C33A H33B . . 108.9 n
C34A C33A H33B . . 108.9 n
N4A C33A H33A . . 108.9 n
C34A C33A H33A . . 108.9 n
H33B C33A H33A . . 107.7 n
C33A C34A H34C . . 109.5 n
C33A C34A H34A . . 109.5 n
H34C C34A H34A . . 109.5 n
C33A C34A H34B . . 109.5 n
H34C C34A H34B . . 109.5 n
H34A C34A H34B . . 109.5 n
N4A C31A C32A . . 113.5(3) n
N4A C31A H31A . . 108.9 n
C32A C31A H31A . . 108.9 n
N4A C31A H31B . . 108.9 n
C32A C31A H31B . . 108.9 n
H31A C31A H31B . . 107.7 n
C31A C32A H32A . . 109.5 n
C31A C32A H32C . . 109.5 n
H32A C32A H32C . . 109.5 n
C31A C32A H32B . . 109.5 n
H32A C32A H32B . . 109.5 n
H32C C32A H32B . . 109.5 n
N3B Ti1B N4B . . 104.47(9) n
N3B Ti1B N1B . . 107.31(8) n
N4B Ti1B N1B . . 105.11(8) n
N3B Ti1B C14B . . 122.80(10) n
N4B Ti1B C14B . . 92.47(9) n
N1B Ti1B C14B . . 120.31(9) n
N3B Ti1B C15B . . 143.41(9) n
N4B Ti1B C15B . . 104.58(9) n
N1B Ti1B C15B . . 85.92(8) n
C14B Ti1B C15B . . 34.44(8) n
N3B Ti1B C13B . . 90.36(10) n
N4B Ti1B C13B . . 114.34(9) n
N1B Ti1B C13B . . 130.91(8) n
C14B Ti1B C13B . . 34.55(9) n
C15B Ti1B C13B . . 57.36(10) n
N3B Ti1B C11B . . 115.31(9) n
N4B Ti1B C11B . . 138.82(9) n
N1B Ti1B C11B . . 73.63(8) n
C14B Ti1B C11B . . 57.60(8) n
C15B Ti1B C11B . . 34.78(8) n
C13B Ti1B C11B . . 57.53(8) n
N3B Ti1B C12B . . 86.89(9) n
N4B Ti1B C12B . . 148.03(9) n
N1B Ti1B C12B . . 99.57(8) n
C14B Ti1B C12B . . 57.13(9) n
C15B Ti1B C12B . . 56.93(9) n
C13B Ti1B C12B . . 34.56(8) n
C11B Ti1B C12B . . 34.08(8) n
C1B N1B C2B . . 103.65(18) n
C1B N1B Ti1B . . 123.51(15) n
C2B N1B Ti1B . . 132.66(16) n
N2B C1B N1B . . 114.6(2) n
N2B C1B C4B . . 125.3(2) n
N1B C1B C4B . . 120.08(19) n
C3B C2B N1B . . 107.8(2) n
C3B C2B H2B . . 126.1 n
N1B C2B H2B . . 126.1 n
C2B C3B N2B . . 110.7(2) n
C2B C3B H3B . . 124.7 n
N2B C3B H3B . . 124.7 n
C1B N2B C3B . . 103.3(2) n
C1B C4B C41B . . 112.62(18) n
C1B C4B C11B . . 107.49(18) n
C41B C4B C11B . . 111.5(2) n
C1B C4B H4B . . 108.4 n
C41B C4B H4B . . 108.4 n
C11B C4B H4B . . 108.4 n
C12B C11B C15B . . 107.1(2) n
C12B C11B C4B . . 127.3(2) n
C15B C11B C4B . . 124.9(2) n
C12B C11B Ti1B . . 73.51(13) n
C15B C11B Ti1B . . 71.58(13) n
C4B C11B Ti1B . . 112.84(14) n
C11B C12B C13B . . 108.5(2) n
C11B C12B Ti1B . . 72.41(14) n
C13B C12B Ti1B . . 71.46(14) n
C11B C12B H12B . . 125.8 n
C13B C12B H12B . . 125.8 n
Ti1B C12B H12B . . 122.0 n
C14B C13B C12B . . 107.6(2) n
C14B C13B Ti1B . . 72.36(14) n
C12B C13B Ti1B . . 73.98(14) n
C14B C13B H13B . . 126.2 n
C12B C13B H13B . . 126.2 n
Ti1B C13B H13B . . 119.4 n
C15B C14B C13B . . 108.2(2) n
C15B C14B Ti1B . . 72.81(13) n
C13B C14B Ti1B . . 73.09(14) n
C15B C14B H14B . . 125.9 n
C13B C14B H14B . . 125.9 n
Ti1B C14B H14B . . 120.0 n
C14B C15B C11B . . 108.6(2) n
C14B C15B Ti1B . . 72.75(14) n
C11B C15B Ti1B . . 73.65(13) n
C14B C15B H15B . . 125.7 n
C11B C15B H15B . . 125.7 n
Ti1B C15B H15B . . 119.7 n
C42B C41B C46B . . 118.0(3) n
C42B C41B C4B . . 120.7(2) n
C46B C41B C4B . . 121.2(3) n
C41B C42B C43B . . 121.2(3) n
C41B C42B H42B . . 119.4 n
C43B C42B H42B . . 119.4 n
C44B C43B C42B . . 119.7(4) n
C44B C43B H43B . . 120.2 n
C42B C43B H43B . . 120.2 n
C45B C44B C43B . . 120.3(3) n
C45B C44B H44B . . 119.8 n
C43B C44B H44B . . 119.8 n
C44B C45B C46B . . 120.5(3) n
C44B C45B H45B . . 119.8 n
C46B C45B H45B . . 119.8 n
C41B C46B C45B . . 120.3(3) n
C41B C46B H46B . . 119.9 n
C45B C46B H46B . . 119.9 n
C23B N3B C21B . . 113.0(2) n
C23B N3B Ti1B . . 138.91(18) n
C21B N3B Ti1B . . 108.05(15) n
N3B C23B C24B . . 112.6(2) n
N3B C23B H23D . . 109.1 n
C24B C23B H23D . . 109.1 n
N3B C23B H23C . . 109.1 n
C24B C23B H23C . . 109.1 n
H23D C23B H23C . . 107.8 n
C23B C24B H24D . . 109.5 n
C23B C24B H24E . . 109.5 n
H24D C24B H24E . . 109.5 n
C23B C24B H24F . . 109.5 n
H24D C24B H24F . . 109.5 n
H24E C24B H24F . . 109.5 n
N3B C21B C22B . . 113.6(2) n
N3B C21B H21D . . 108.8 n
C22B C21B H21D . . 108.8 n
N3B C21B H21C . . 108.8 n
C22B C21B H21C . . 108.8 n
H21D C21B H21C . . 107.7 n
C21B C22B H22E . . 109.5 n
C21B C22B H22D . . 109.5 n
H22E C22B H22D . . 109.5 n
C21B C22B H22F . . 109.5 n
H22E C22B H22F . . 109.5 n
H22D C22B H22F . . 109.5 n
C31B N4B C33B . . 113.1(2) n
C31B N4B Ti1B . . 119.78(17) n
C33B N4B Ti1B . . 125.64(18) n
N4B C33B C34B . . 114.0(2) n
N4B C33B H33C . . 108.8 n
C34B C33B H33C . . 108.8 n
N4B C33B H33D . . 108.8 n
C34B C33B H33D . . 108.8 n
H33C C33B H33D . . 107.7 n
C33B C34B H34E . . 109.5 n
C33B C34B H34F . . 109.5 n
H34E C34B H34F . . 109.5 n
C33B C34B H34D . . 109.5 n
H34E C34B H34D . . 109.5 n
H34F C34B H34D . . 109.5 n
N4B C31B C32B . . 113.8(3) n
N4B C31B H31C . . 108.8 n
C32B C31B H31C . . 108.8 n
N4B C31B H31D . . 108.8 n
C32B C31B H31D . . 108.8 n
H31C C31B H31D . . 107.7 n
C31B C32B H32F . . 109.5 n
C31B C32B H32E . . 109.5 n
H32F C32B H32E . . 109.5 n
C31B C32B H32D . . 109.5 n
H32F C32B H32D . . 109.5 n
H32E C32B H32D . . 109.5 n

loop_
_geom_bond_atom_site_label_1
_geom_bond_atom_site_label_2
_geom_bond_site_symmetry_2
_geom_bond_distance
_geom_bond_publ_flag
Ti1A N3A . 1.8857(19) n
Ti1A N4A . 1.905(2) n
Ti1A N1A . 2.0655(19) n
Ti1A C14A . 2.341(2) n
Ti1A C13A . 2.346(2) n
Ti1A C15A . 2.358(2) n
Ti1A C11A . 2.371(2) n
Ti1A C12A . 2.385(2) n
N1A C1A . 1.367(3) n
N1A C2A . 1.377(3) n
C1A N2A . 1.316(3) n
C1A C4A . 1.507(3) n
C2A C3A . 1.351(3) n
C2A H2A . 0.9300 n
C3A N2A . 1.377(3) n
C3A H3A . 0.9300 n
C4A C41A . 1.511(3) n
C4A C11A . 1.517(3) n
C4A H4A . 0.9800 n
C11A C12A . 1.405(3) n
C11A C15A . 1.408(3) n
C12A C13A . 1.401(3) n
C12A H12A . 0.9300 n
C13A C14A . 1.390(4) n
C13A H13A . 0.9300 n
C14A C15A . 1.398(3) n
C14A H14A . 0.9300 n
C15A H15A . 0.9300 n
C41A C42A . 1.372(4) n
C41A C46A . 1.387(3) n
C42A C43A . 1.391(4) n
C42A H42A . 0.9300 n
C43A C44A . 1.368(5) n
C43A H43A . 0.9300 n
C44A C45A . 1.358(5) n
C44A H44A . 0.9300 n
C45A C46A . 1.398(5) n
C45A H45A . 0.9300 n
C46A H46A . 0.9300 n
N3A C23A . 1.460(3) n
N3A C21A . 1.472(3) n
C23A C24A . 1.504(4) n
C23A H23A . 0.9700 n
C23A H23B . 0.9700 n
C24A H24C . 0.9600 n
C24A H24B . 0.9600 n
C24A H24A . 0.9600 n
C21A C22A . 1.521(4) n
C21A H21A . 0.9700 n
C21A H21B . 0.9700 n
C22A H22C . 0.9600 n
C22A H22B . 0.9600 n
C22A H22A . 0.9600 n
N4A C31A . 1.463(3) n
N4A C33A . 1.464(3) n
C33A C34A . 1.521(4) n
C33A H33B . 0.9700 n
C33A H33A . 0.9700 n
C34A H34C . 0.9600 n
C34A H34A . 0.9600 n
C34A H34B . 0.9600 n
C31A C32A . 1.505(5) n
C31A H31A . 0.9700 n
C31A H31B . 0.9700 n
C32A H32A . 0.9600 n
C32A H32C . 0.9600 n
C32A H32B . 0.9600 n
Ti1B N3B . 1.876(2) n
Ti1B N4B . 1.906(2) n
Ti1B N1B . 2.0485(18) n
Ti1B C14B . 2.350(2) n
Ti1B C15B . 2.351(2) n
Ti1B C13B . 2.359(2) n
Ti1B C11B . 2.378(2) n
Ti1B C12B . 2.392(2) n
N1B C1B . 1.365(3) n
N1B C2B . 1.375(3) n
C1B N2B . 1.316(3) n
C1B C4B . 1.505(3) n
C2B C3B . 1.351(3) n
C2B H2B . 0.9300 n
C3B N2B . 1.374(3) n
C3B H3B . 0.9300 n
C4B C41B . 1.513(3) n
C4B C11B . 1.514(3) n
C4B H4B . 0.9800 n
C11B C12B . 1.398(3) n
C11B C15B . 1.413(3) n
C12B C13B . 1.412(3) n
C12B H12B . 0.9300 n
C13B C14B . 1.399(4) n
C13B H13B . 0.9300 n
C14B C15B . 1.392(3) n
C14B H14B . 0.9300 n
C15B H15B . 0.9300 n
C41B C42B . 1.369(4) n
C41B C46B . 1.372(3) n
C42B C43B . 1.385(4) n
C42B H42B . 0.9300 n
C43B C44B . 1.352(5) n
C43B H43B . 0.9300 n
C44B C45B . 1.343(5) n
C44B H44B . 0.9300 n
C45B C46B . 1.390(5) n
C45B H45B . 0.9300 n
C46B H46B . 0.9300 n
N3B C23B . 1.464(3) n
N3B C21B . 1.481(3) n
C23B C24B . 1.507(4) n
C23B H23D . 0.9700 n
C23B H23C . 0.9700 n
C24B H24D . 0.9600 n
C24B H24E . 0.9600 n
C24B H24F . 0.9600 n
C21B C22B . 1.527(4) n
C21B H21D . 0.9700 n
C21B H21C . 0.9700 n
C22B H22E . 0.9600 n
C22B H22D . 0.9600 n
C22B H22F . 0.9600 n
N4B C31B . 1.461(3) n
N4B C33B . 1.463(3) n
C33B C34B . 1.510(4) n
C33B H33C . 0.9700 n
C33B H33D . 0.9700 n
C34B H34E . 0.9600 n
C34B H34F . 0.9600 n
C34B H34D . 0.9600 n
C31B C32B . 1.512(4) n
C31B H31C . 0.9700 n
C31B H31D . 0.9700 n
C32B H32F . 0.9600 n
C32B H32E . 0.9600 n
C32B H32D . 0.9600 n

loop_
_geom_torsion_atom_site_label_1
_geom_torsion_atom_site_label_2
_geom_torsion_atom_site_label_3
_geom_torsion_atom_site_label_4
_geom_torsion_site_symmetry_1
_geom_torsion_site_symmetry_2
_geom_torsion_site_symmetry_3
_geom_torsion_site_symmetry_4
_geom_torsion
_geom_torsion_publ_flag
N3A Ti1A N1A C1A . . . . -101.01(18) n
N4A Ti1A N1A C1A . . . . 148.14(17) n
C14A Ti1A N1A C1A . . . . 45.0(2) n
C13A Ti1A N1A C1A . . . . 3.4(2) n
C15A Ti1A N1A C1A . . . . 44.50(18) n
C11A Ti1A N1A C1A . . . . 12.01(17) n
C12A Ti1A N1A C1A . . . . -11.54(19) n
N3A Ti1A N1A C2A . . . . 67.8(2) n
N4A Ti1A N1A C2A . . . . -43.0(2) n
C14A Ti1A N1A C2A . . . . -146.1(2) n
C13A Ti1A N1A C2A . . . . 172.3(2) n
C15A Ti1A N1A C2A . . . . -146.7(2) n
C11A Ti1A N1A C2A . . . . -179.1(2) n
C12A Ti1A N1A C2A . . . . 157.3(2) n
C2A N1A C1A N2A . . . . -0.6(3) n
Ti1A N1A C1A N2A . . . . 170.94(16) n
C2A N1A C1A C4A . . . . 177.4(2) n
Ti1A N1A C1A C4A . . . . -11.1(3) n
C1A N1A C2A C3A . . . . 0.7(3) n
Ti1A N1A C2A C3A . . . . -169.80(18) n
N1A C2A C3A N2A . . . . -0.5(3) n
N1A C1A N2A C3A . . . . 0.4(3) n
C4A C1A N2A C3A . . . . -177.5(2) n
C2A C3A N2A C1A . . . . 0.1(3) n
N2A C1A C4A C41A . . . . -57.3(3) n
N1A C1A C4A C41A . . . . 124.9(2) n
N2A C1A C4A C11A . . . . 177.5(2) n
N1A C1A C4A C11A . . . . -0.3(3) n
C1A C4A C11A C12A . . . . 96.2(2) n
C41A C4A C11A C12A . . . . -29.8(3) n
C1A C4A C11A C15A . . . . -75.0(3) n
C41A C4A C11A C15A . . . . 159.0(2) n
C1A C4A C11A Ti1A . . . . 9.2(2) n
C41A C4A C11A Ti1A . . . . -116.75(18) n
N3A Ti1A C11A C12A . . . . -34.19(15) n
N4A Ti1A C11A C12A . . . . 128.00(16) n
N1A Ti1A C11A C12A . . . . -135.56(14) n
C14A Ti1A C11A C12A . . . . 77.83(15) n
C13A Ti1A C11A C12A . . . . 36.71(14) n
C15A Ti1A C11A C12A . . . . 115.0(2) n
N3A Ti1A C11A C15A . . . . -149.23(15) n
N4A Ti1A C11A C15A . . . . 13.0(2) n
N1A Ti1A C11A C15A . . . . 109.40(16) n
C14A Ti1A C11A C15A . . . . -37.21(15) n
C13A Ti1A C11A C15A . . . . -78.33(16) n
C12A Ti1A C11A C15A . . . . -115.0(2) n
N3A Ti1A C11A C4A . . . . 90.16(18) n
N4A Ti1A C11A C4A . . . . -107.65(18) n
N1A Ti1A C11A C4A . . . . -11.21(16) n
C14A Ti1A C11A C4A . . . . -157.8(2) n
C13A Ti1A C11A C4A . . . . 161.1(2) n
C15A Ti1A C11A C4A . . . . -120.6(2) n
C12A Ti1A C11A C4A . . . . 124.3(2) n
C15A C11A C12A C13A . . . . 2.0(2) n
C4A C11A C12A C13A . . . . -170.4(2) n
Ti1A C11A C12A C13A . . . . -62.65(15) n
C15A C11A C12A Ti1A . . . . 64.65(15) n
C4A C11A C12A Ti1A . . . . -107.8(2) n
N3A Ti1A C12A C13A . . . . -93.41(16) n
N4A Ti1A C12A C13A . . . . 18.3(3) n
N1A Ti1A C12A C13A . . . . 159.61(15) n
C14A Ti1A C12A C13A . . . . 37.54(15) n
C15A Ti1A C12A C13A . . . . 79.04(16) n
C11A Ti1A C12A C13A . . . . 116.9(2) n
N3A Ti1A C12A C11A . . . . 149.70(14) n
N4A Ti1A C12A C11A . . . . -98.62(19) n
N1A Ti1A C12A C11A . . . . 42.71(14) n
C14A Ti1A C12A C11A . . . . -79.35(15) n
C13A Ti1A C12A C11A . . . . -116.9(2) n
C15A Ti1A C12A C11A . . . . -37.85(13) n
C11A C12A C13A C14A . . . . -1.9(2) n
Ti1A C12A C13A C14A . . . . -65.17(16) n
C11A C12A C13A Ti1A . . . . 63.31(15) n
N3A Ti1A C13A C14A . . . . -159.19(15) n
N4A Ti1A C13A C14A . . . . -54.11(17) n
N1A Ti1A C13A C14A . . . . 88.46(17) n
C15A Ti1A C13A C14A . . . . 37.38(14) n
C11A Ti1A C13A C14A . . . . 78.73(15) n
C12A Ti1A C13A C14A . . . . 115.3(2) n
N3A Ti1A C13A C12A . . . . 85.48(15) n
N4A Ti1A C13A C12A . . . . -169.44(15) n
N1A Ti1A C13A C12A . . . . -26.9(2) n
C14A Ti1A C13A C12A . . . . -115.3(2) n
C15A Ti1A C13A C12A . . . . -77.96(15) n
C11A Ti1A C13A C12A . . . . -36.61(14) n
C12A C13A C14A C15A . . . . 1.0(3) n
Ti1A C13A C14A C15A . . . . -65.34(16) n
C12A C13A C14A Ti1A . . . . 66.33(15) n
N3A Ti1A C14A C13A . . . . 24.60(17) n
N4A Ti1A C14A C13A . . . . 132.37(15) n
N1A Ti1A C14A C13A . . . . -116.71(15) n
C15A Ti1A C14A C13A . . . . -115.8(2) n
C11A Ti1A C14A C13A . . . . -78.54(16) n
C12A Ti1A C14A C13A . . . . -37.49(14) n
N3A Ti1A C14A C15A . . . . 140.38(15) n
N4A Ti1A C14A C15A . . . . -111.85(17) n
N1A Ti1A C14A C15A . . . . -0.9(2) n
C13A Ti1A C14A C15A . . . . 115.8(2) n
C11A Ti1A C14A C15A . . . . 37.24(15) n
C12A Ti1A C14A C15A . . . . 78.29(16) n
C13A C14A C15A C11A . . . . 0.3(3) n
Ti1A C14A C15A C11A . . . . -64.82(15) n
C13A C14A C15A Ti1A . . . . 65.08(16) n
C12A C11A C15A C14A . . . . -1.4(2) n
C4A C11A C15A C14A . . . . 171.30(19) n
Ti1A C11A C15A C14A . . . . 64.07(15) n
C12A C11A C15A Ti1A . . . . -65.46(14) n
C4A C11A C15A Ti1A . . . . 107.23(19) n
N3A Ti1A C15A C14A . . . . -65.8(2) n
N4A Ti1A C15A C14A . . . . 72.91(18) n
N1A Ti1A C15A C14A . . . . 179.21(17) n
C13A Ti1A C15A C14A . . . . -37.24(15) n
C11A Ti1A C15A C14A . . . . -116.0(2) n
C12A Ti1A C15A C14A . . . . -78.46(17) n
N3A Ti1A C15A C11A . . . . 50.2(2) n
N4A Ti1A C15A C11A . . . . -171.11(14) n
N1A Ti1A C15A C11A . . . . -64.81(15) n
C14A Ti1A C15A C11A . . . . 116.0(2) n
C13A Ti1A C15A C11A . . . . 78.74(16) n
C12A Ti1A C15A C11A . . . . 37.52(13) n
C1A C4A C41A C42A . . . . -40.3(3) n
C11A C4A C41A C42A . . . . 82.4(3) n
C1A C4A C41A C46A . . . . 142.0(2) n
C11A C4A C41A C46A . . . . -95.3(3) n
C46A C41A C42A C43A . . . . 1.8(4) n
C4A C41A C42A C43A . . . . -175.9(2) n
C41A C42A C43A C44A . . . . -1.4(5) n
C42A C43A C44A C45A . . . . 0.9(6) n
C43A C44A C45A C46A . . . . -0.7(6) n
C42A C41A C46A C45A . . . . -1.7(4) n
C4A C41A C46A C45A . . . . 176.1(3) n
C44A C45A C46A C41A . . . . 1.2(5) n
N4A Ti1A N3A C23A . . . . -122.6(2) n
N1A Ti1A N3A C23A . . . . 124.8(2) n
C14A Ti1A N3A C23A . . . . -21.3(3) n
C13A Ti1A N3A C23A . . . . -7.6(2) n
C15A Ti1A N3A C23A . . . . 16.1(3) n
C11A Ti1A N3A C23A . . . . 45.3(3) n
C12A Ti1A N3A C23A . . . . 26.8(2) n
N4A Ti1A N3A C21A . . . . 60.96(16) n
N1A Ti1A N3A C21A . . . . -51.68(15) n
C14A Ti1A N3A C21A . . . . 162.26(14) n
C13A Ti1A N3A C21A . . . . 175.90(15) n
C15A Ti1A N3A C21A . . . . -160.37(14) n
C11A Ti1A N3A C21A . . . . -131.21(14) n
C12A Ti1A N3A C21A . . . . -149.72(15) n
C21A N3A C23A C24A . . . . -76.5(3) n
Ti1A N3A C23A C24A . . . . 107.2(3) n
C23A N3A C21A C22A . . . . -71.7(3) n
Ti1A N3A C21A C22A . . . . 105.9(2) n
N3A Ti1A N4A C31A . . . . -174.3(2) n
N1A Ti1A N4A C31A . . . . -61.2(2) n
C14A Ti1A N4A C31A . . . . 62.5(2) n
C13A Ti1A N4A C31A . . . . 89.9(2) n
C15A Ti1A N4A C31A . . . . 29.6(2) n
C11A Ti1A N4A C31A . . . . 22.1(3) n
C12A Ti1A N4A C31A . . . . 78.6(3) n
N3A Ti1A N4A C33A . . . . 21.5(2) n
N1A Ti1A N4A C33A . . . . 134.6(2) n
C14A Ti1A N4A C33A . . . . -101.6(2) n
C13A Ti1A N4A C33A . . . . -74.3(2) n
C15A Ti1A N4A C33A . . . . -134.5(2) n
C11A Ti1A N4A C33A . . . . -142.1(2) n
C12A Ti1A N4A C33A . . . . -85.5(3) n
C31A N4A C33A C34A . . . . -85.1(3) n
Ti1A N4A C33A C34A . . . . 79.9(3) n
C33A N4A C31A C32A . . . . -76.4(3) n
Ti1A N4A C31A C32A . . . . 117.4(3) n
N3B Ti1B N1B C1B . . . . -102.55(19) n
N4B Ti1B N1B C1B . . . . 146.64(18) n
C14B Ti1B N1B C1B . . . . 44.5(2) n
C15B Ti1B N1B C1B . . . . 42.63(19) n
C13B Ti1B N1B C1B . . . . 3.6(2) n
C11B Ti1B N1B C1B . . . . 9.48(18) n
C12B Ti1B N1B C1B . . . . -12.85(19) n
N3B Ti1B N1B C2B . . . . 71.8(2) n
N4B Ti1B N1B C2B . . . . -39.0(2) n
C14B Ti1B N1B C2B . . . . -141.1(2) n
C15B Ti1B N1B C2B . . . . -143.0(2) n
C13B Ti1B N1B C2B . . . . 178.0(2) n
C11B Ti1B N1B C2B . . . . -176.2(2) n
C12B Ti1B N1B C2B . . . . 161.5(2) n
C2B N1B C1B N2B . . . . -0.2(3) n
Ti1B N1B C1B N2B . . . . 175.57(16) n
C2B N1B C1B C4B . . . . -179.1(2) n
Ti1B N1B C1B C4B . . . . -3.4(3) n
C1B N1B C2B C3B . . . . -0.4(3) n
Ti1B N1B C2B C3B . . . . -175.59(18) n
N1B C2B C3B N2B . . . . 0.9(3) n
N1B C1B N2B C3B . . . . 0.7(3) n
C4B C1B N2B C3B . . . . 179.5(2) n
C2B C3B N2B C1B . . . . -0.9(3) n
N2B C1B C4B C41B . . . . -65.0(3) n
N1B C1B C4B C41B . . . . 113.8(2) n
N2B C1B C4B C11B . . . . 171.8(2) n
N1B C1B C4B C11B . . . . -9.4(3) n
C1B C4B C11B C12B . . . . 101.8(3) n
C41B C4B C11B C12B . . . . -22.0(3) n
C1B C4B C11B C15B . . . . -67.3(3) n
C41B C4B C11B C15B . . . . 168.9(2) n
C1B C4B C11B Ti1B . . . . 15.6(2) n
C41B C4B C11B Ti1B . . . . -108.26(19) n
N3B Ti1B C11B C12B . . . . -36.25(16) n
N4B Ti1B C11B C12B . . . . 127.56(16) n
N1B Ti1B C11B C12B . . . . -138.03(15) n
C14B Ti1B C11B C12B . . . . 77.93(16) n
C15B Ti1B C11B C12B . . . . 114.9(2) n
C13B Ti1B C11B C12B . . . . 36.73(15) n
N3B Ti1B C11B C15B . . . . -151.17(14) n
N4B Ti1B C11B C15B . . . . 12.6(2) n
N1B Ti1B C11B C15B . . . . 107.04(15) n
C14B Ti1B C11B C15B . . . . -36.99(15) n
C13B Ti1B C11B C15B . . . . -78.19(16) n
C12B Ti1B C11B C15B . . . . -114.9(2) n
N3B Ti1B C11B C4B . . . . 87.93(19) n
N4B Ti1B C11B C4B . . . . -108.25(18) n
N1B Ti1B C11B C4B . . . . -13.85(16) n
C14B Ti1B C11B C4B . . . . -157.9(2) n
C15B Ti1B C11B C4B . . . . -120.9(2) n
C13B Ti1B C11B C4B . . . . 160.9(2) n
C12B Ti1B C11B C4B . . . . 124.2(2) n
C15B C11B C12B C13B . . . . 1.4(3) n
C4B C11B C12B C13B . . . . -169.2(2) n
Ti1B C11B C12B C13B . . . . -62.76(17) n
C15B C11B C12B Ti1B . . . . 64.17(15) n
C4B C11B C12B Ti1B . . . . -106.5(2) n
N3B Ti1B C12B C11B . . . . 147.63(15) n
N4B Ti1B C12B C11B . . . . -99.7(2) n
N1B Ti1B C12B C11B . . . . 40.59(15) n
C14B Ti1B C12B C11B . . . . -79.44(16) n
C15B Ti1B C12B C11B . . . . -38.12(13) n
C13B Ti1B C12B C11B . . . . -117.2(2) n
N3B Ti1B C12B C13B . . . . -95.17(17) n
N4B Ti1B C12B C13B . . . . 17.5(3) n
N1B Ti1B C12B C13B . . . . 157.79(16) n
C14B Ti1B C12B C13B . . . . 37.76(15) n
C15B Ti1B C12B C13B . . . . 79.09(17) n
C11B Ti1B C12B C13B . . . . 117.2(2) n
C11B C12B C13B C14B . . . . -1.7(3) n
Ti1B C12B C13B C14B . . . . -65.05(17) n
C11B C12B C13B Ti1B . . . . 63.37(17) n
N3B Ti1B C13B C14B . . . . -161.10(15) n
N4B Ti1B C13B C14B . . . . -55.01(17) n
N1B Ti1B C13B C14B . . . . 85.37(17) n
C15B Ti1B C13B C14B . . . . 37.18(14) n
C11B Ti1B C13B C14B . . . . 78.71(16) n
C12B Ti1B C13B C14B . . . . 114.9(2) n
N3B Ti1B C13B C12B . . . . 83.98(17) n
N4B Ti1B C13B C12B . . . . -169.93(16) n
N1B Ti1B C13B C12B . . . . -29.5(2) n
C14B Ti1B C13B C12B . . . . -114.9(2) n
C15B Ti1B C13B C12B . . . . -77.73(17) n
C11B Ti1B C13B C12B . . . . -36.20(15) n
C12B C13B C14B C15B . . . . 1.3(3) n
Ti1B C13B C14B C15B . . . . -64.84(17) n
C12B C13B C14B Ti1B . . . . 66.13(17) n
N3B Ti1B C14B C15B . . . . 138.52(16) n
N4B Ti1B C14B C15B . . . . -112.49(17) n
N1B Ti1B C14B C15B . . . . -3.4(2) n
C13B Ti1B C14B C15B . . . . 115.9(2) n
C11B Ti1B C14B C15B . . . . 37.36(15) n
C12B Ti1B C14B C15B . . . . 78.08(17) n
N3B Ti1B C14B C13B . . . . 22.66(18) n
N4B Ti1B C14B C13B . . . . 131.65(16) n
N1B Ti1B C14B C13B . . . . -119.24(15) n
C15B Ti1B C14B C13B . . . . -115.9(2) n
C11B Ti1B C14B C13B . . . . -78.49(16) n
C12B Ti1B C14B C13B . . . . -37.77(15) n
C13B C14B C15B C11B . . . . -0.4(3) n
Ti1B C14B C15B C11B . . . . -65.44(16) n
C13B C14B C15B Ti1B . . . . 65.01(17) n
C12B C11B C15B C14B . . . . -0.6(3) n
C4B C11B C15B C14B . . . . 170.3(2) n
Ti1B C11B C15B C14B . . . . 64.86(17) n
C12B C11B C15B Ti1B . . . . -65.47(16) n
C4B C11B C15B Ti1B . . . . 105.5(2) n
N3B Ti1B C15B C14B . . . . -69.1(2) n
N4B Ti1B C15B C14B . . . . 72.51(18) n
N1B Ti1B C15B C14B . . . . 177.07(17) n
C13B Ti1B C15B C14B . . . . -37.31(15) n
C11B Ti1B C15B C14B . . . . -116.1(2) n
C12B Ti1B C15B C14B . . . . -78.73(17) n
N3B Ti1B C15B C11B . . . . 47.0(2) n
N4B Ti1B C15B C11B . . . . -171.44(14) n
N1B Ti1B C15B C11B . . . . -66.88(14) n
C14B Ti1B C15B C11B . . . . 116.1(2) n
C13B Ti1B C15B C11B . . . . 78.74(16) n
C12B Ti1B C15B C11B . . . . 37.33(13) n
C1B C4B C41B C42B . . . . -39.8(3) n
C11B C4B C41B C42B . . . . 81.1(3) n
C1B C4B C41B C46B . . . . 143.3(2) n
C11B C4B C41B C46B . . . . -95.7(3) n
C46B C41B C42B C43B . . . . 0.8(4) n
C4B C41B C42B C43B . . . . -176.2(2) n
C41B C42B C43B C44B . . . . -0.5(5) n
C42B C43B C44B C45B . . . . 0.4(5) n
C43B C44B C45B C46B . . . . -0.6(6) n
C42B C41B C46B C45B . . . . -1.0(4) n
C4B C41B C46B C45B . . . . 176.0(3) n
C44B C45B C46B C41B . . . . 0.9(5) n
N4B Ti1B N3B C23B . . . . -124.2(2) n
N1B Ti1B N3B C23B . . . . 124.6(2) n
C14B Ti1B N3B C23B . . . . -21.5(3) n
C15B Ti1B N3B C23B . . . . 17.4(3) n
C13B Ti1B N3B C23B . . . . -8.9(3) n
C11B Ti1B N3B C23B . . . . 44.9(3) n
C12B Ti1B N3B C23B . . . . 25.5(2) n
N4B Ti1B N3B C21B . . . . 58.86(16) n
N1B Ti1B N3B C21B . . . . -52.39(16) n
C14B Ti1B N3B C21B . . . . 161.52(14) n
C15B Ti1B N3B C21B . . . . -159.54(14) n
C13B Ti1B N3B C21B . . . . 174.15(15) n
C11B Ti1B N3B C21B . . . . -132.07(14) n
C12B Ti1B N3B C21B . . . . -151.45(15) n
C21B N3B C23B C24B . . . . -74.0(3) n
Ti1B N3B C23B C24B . . . . 109.1(3) n
C23B N3B C21B C22B . . . . -69.7(3) n
Ti1B N3B C21B C22B . . . . 108.1(2) n
N3B Ti1B N4B C31B . . . . -172.52(19) n
N1B Ti1B N4B C31B . . . . -59.7(2) n
C14B Ti1B N4B C31B . . . . 62.6(2) n
C15B Ti1B N4B C31B . . . . 30.0(2) n
C13B Ti1B N4B C31B . . . . 90.4(2) n
C11B Ti1B N4B C31B . . . . 22.6(2) n
C12B Ti1B N4B C31B . . . . 79.6(3) n
N3B Ti1B N4B C33B . . . . 22.1(2) n
N1B Ti1B N4B C33B . . . . 134.94(19) n
C14B Ti1B N4B C33B . . . . -102.7(2) n
C15B Ti1B N4B C33B . . . . -135.4(2) n
C13B Ti1B N4B C33B . . . . -75.0(2) n
C11B Ti1B N4B C33B . . . . -142.80(19) n
C12B Ti1B N4B C33B . . . . -85.8(3) n
C31B N4B C33B C34B . . . . -83.2(3) n
Ti1B N4B C33B C34B . . . . 83.0(3) n
C33B N4B C31B C32B . . . . -75.8(3) n
Ti1B N4B C31B C32B . . . . 117.1(3) n
